data_1546387
loop_
_publ_author_name
'Landmann, Johannes'
'Hennig, Philipp T.'
'Ignat'ev, Nikolai'
'Finze, Maik'

_publ_section_title
;
 Borylation of Fluorinated Arenes with the Boron-centred Nucleophile
 B(CN)32&#x2212; -- a Unique Entry to Aryltricyanoborates
;
_journal_name_full 'Chem. Sci.'
_journal_paper_doi 10.1039/C7SC02249B
_journal_year 2017
_chemical_formula_sum 'C52 H52.17 B6 F4 K6 N20 O8.01'
_chemical_formula_weight 1460.91
_space_group_crystal_system monoclinic
_space_group_IT_number 15
_space_group_name_Hall '-C 2yc'
_space_group_name_H-M_alt 'C 1 2/c 1'
_symmetry_space_group_name_Hall '-C 2yc'
_symmetry_space_group_name_H-M 'C 1 2/c 1'
_atom_sites_solution_hydrogens mixed
_atom_sites_solution_primary iterative
_atom_sites_solution_secondary difmap
_audit_creation_method SHELXL-2014/7
_audit_update_record
;
2017-05-09 deposited with the CCDC.
2017-06-26 downloaded from the CCDC.
;
_cell_angle_alpha 90
_cell_angle_beta 113.7870(10)
_cell_angle_gamma 90
_cell_formula_units_Z 8
_cell_length_a 41.3012(11)
_cell_length_b 8.4531(2)
_cell_length_c 46.0735(11)
_cell_measurement_reflns_used 9798
_cell_measurement_temperature 100(2)
_cell_measurement_theta_max 26.80
_cell_measurement_theta_min 2.56
_cell_volume 14718.9(6)
_computing_cell_refinement 'Saint+ ver. V8.34A (Bruker AXS)'
_computing_data_collection 'APEX2 ver. 2014.9 (Bruker AXS)'
_computing_data_reduction 'Saint+ ver. V8.34A (Bruker AXS)'
_computing_molecular_graphics 'ShelXLe (Huebschle et all, 2011)'
_computing_publication_material 'SHELXL-2014/7 (Sheldrick, 2014)'
_computing_structure_refinement 'SHELXL-2014/7 (Sheldrick, 2014)'
_computing_structure_solution 'SHELXT (Sheldrick, 2014)'
_diffrn_ambient_temperature 100(2)
_diffrn_detector 'CCD area detector (Apex2)'
_diffrn_measured_fraction_theta_full 1.000
_diffrn_measured_fraction_theta_max 1.000
_diffrn_measurement_device_type 'Bruker X8-APEX II'
_diffrn_measurement_method '\f and \w scans'
_diffrn_radiation_monochromator graphite
_diffrn_radiation_type MoK\a
_diffrn_radiation_wavelength 0.71073
_diffrn_reflns_av_R_equivalents 0.0285
_diffrn_reflns_av_unetI/netI 0.0368
_diffrn_reflns_Laue_measured_fraction_full 1.000
_diffrn_reflns_Laue_measured_fraction_max 1.000
_diffrn_reflns_limit_h_max 51
_diffrn_reflns_limit_h_min -48
_diffrn_reflns_limit_k_max 10
_diffrn_reflns_limit_k_min -10
_diffrn_reflns_limit_l_max 40
_diffrn_reflns_limit_l_min -57
_diffrn_reflns_number 44601
_diffrn_reflns_point_group_measured_fraction_full 1.000
_diffrn_reflns_point_group_measured_fraction_max 1.000
_diffrn_reflns_theta_full 26.000
_diffrn_reflns_theta_max 26.373
_diffrn_reflns_theta_min 1.120
_diffrn_source 'rotating-anode (Nonius FR-591)'
_exptl_absorpt_coefficient_mu 0.425
_exptl_absorpt_correction_T_max 0.7454
_exptl_absorpt_correction_T_min 0.6573
_exptl_absorpt_correction_type multi-scan
_exptl_absorpt_process_details 'SadAbs 2014/5 (Bruker AXS)'
_exptl_crystal_colour colourless
_exptl_crystal_density_diffrn 1.319
_exptl_crystal_description block
_exptl_crystal_F_000 5986
_exptl_crystal_size_max 0.5
_exptl_crystal_size_mid 0.4
_exptl_crystal_size_min 0.3
_refine_diff_density_max 1.075
_refine_diff_density_min -0.505
_refine_diff_density_rms 0.084
_refine_ls_extinction_method none
_refine_ls_goodness_of_fit_ref 1.052
_refine_ls_hydrogen_treatment mixed
_refine_ls_matrix_type full
_refine_ls_number_parameters 944
_refine_ls_number_reflns 15069
_refine_ls_number_restraints 33
_refine_ls_restrained_S_all 1.053
_refine_ls_R_factor_all 0.0608
_refine_ls_R_factor_gt 0.0457
_refine_ls_shift/su_max 0.007
_refine_ls_shift/su_mean 0.000
_refine_ls_structure_factor_coef Fsqd
_refine_ls_weighting_details 'w=1/[\s^2^(Fo^2^)+(0.0718P)^2^+17.1488P] where P=(Fo^2^+2Fc^2^)/3'
_refine_ls_weighting_scheme calc
_refine_ls_wR_factor_gt 0.1250
_refine_ls_wR_factor_ref 0.1377
_reflns_Friedel_coverage 0.000
_reflns_number_gt 11477
_reflns_number_total 15069
_reflns_threshold_expression 'I > 2\s(I)'
_cod_data_source_file c7sc02249b2.cif
_cod_data_source_block JL031_JL_K3Py3thfH2O
_cod_database_code 1546387
_shelx_shelxl_version_number 2014/7
_shelx_space_group_comment
;
The symmetry employed for this shelxl refinement is uniquely defined
by the following loop, which should always be used as a source of
symmetry information in preference to the above space-group names.
They are only intended as comments.
;

loop_
_space_group_symop_operation_xyz
'x, y, z'
'-x, y, -z+1/2'
'x+1/2, y+1/2, z'
'-x+1/2, y+1/2, -z+1/2'
'-x, -y, -z'
'x, -y, z-1/2'
'-x+1/2, -y+1/2, -z'
'x+1/2, -y+1/2, z-1/2'

loop_
_atom_site_label
_atom_site_type_symbol
_atom_site_fract_x
_atom_site_fract_y
_atom_site_fract_z
_atom_site_U_iso_or_equiv
_atom_site_adp_type
_atom_site_occupancy
_atom_site_site_symmetry_order
_atom_site_calc_flag
_atom_site_refinement_flags_posn
_atom_site_refinement_flags_adp
_atom_site_refinement_flags_occupancy
_atom_site_disorder_assembly
_atom_site_disorder_group
K1 K 0.28895(2) -0.00198(4) 0.19554(2) 0.01193(10) Uani 1 1 d . . . . .
C1 C 0.40226(5) 0.0228(2) 0.37615(5) 0.0106(4) Uani 1 1 d . . . . .
B1 B 0.44118(6) 0.0304(3) 0.37554(5) 0.0137(4) Uani 1 1 d . . . . .
N1 N 0.39986(4) 0.01588(18) 0.40437(4) 0.0106(3) Uani 1 1 d . . . . .
F1 F 0.30572(3) 0.00288(14) 0.37967(3) 0.0174(3) Uani 1 1 d . . . . .
O1 O 0.46716(4) 0.77997(19) 0.27207(4) 0.0314(4) Uani 1 1 d . . . . .
K2 K 0.28897(2) 0.50889(4) -0.05457(2) 0.01187(10) Uani 1 1 d . . . . .
C2 C 0.37165(5) 0.0203(2) 0.34835(4) 0.0107(4) Uani 1 1 d . . . . .
B2 B 0.36580(6) -0.0003(2) 0.43997(5) 0.0106(4) Uani 1 1 d . . . . .
N2 N 0.49003(5) 0.0619(2) 0.43669(4) 0.0252(4) Uani 1 1 d . . . . .
F2 F 0.37559(3) 0.02384(14) 0.32054(3) 0.0162(3) Uani 1 1 d . . . . .
O2 O 0.52919(4) -0.25457(18) 0.47810(4) 0.0292(4) Uani 1 1 d . . . . .
K3 K 0.43870(2) 0.53626(5) 0.30025(2) 0.01710(11) Uani 1 1 d . . . . .
O6 O 0.24844(2) 0.23278(4) 0.37543(2) 0.024(6) Uani 0.089(6) 1 d D . P . .
H201 H 0.23376(2) 0.14905(4) 0.36934(4) 0.029 Uiso 0.089(6) 1 d D U P . .
H200 H 0.27106(2) 0.22249(9) 0.38942(2) 0.029 Uiso 0.089(6) 1 d D U P . .
B3 B 0.30036(6) 0.0158(2) 0.31707(5) 0.0117(4) Uani 1 1 d . . . . .
C3X C 0.33789(5) 0.0141(2) 0.34761(5) 0.0104(4) Uani 1 1 d . . . . .
N3 N 0.44586(5) 0.2834(3) 0.34029(5) 0.0330(5) Uani 1 1 d . . . . .
F3 F 0.30535(3) 0.51082(13) 0.12982(3) 0.0165(3) Uani 1 1 d . . . . .
K4 K 0.24926(2) 0.27861(5) 0.12526(2) 0.01769(11) Uani 1 1 d . . . . .
C41 C 0.33802(5) 0.0082(2) 0.37772(5) 0.0096(4) Uani 1 1 d . . . . .
B4 B 0.44067(6) 0.4833(2) 0.12540(5) 0.0116(4) Uani 1 1 d . . . . .
N4 N 0.45093(6) -0.2397(3) 0.34737(5) 0.0375(5) Uani 1 1 d . . . . .
O3 O 0.35585(5) 0.6136(3) 0.39158(5) 0.0307(5) Uani 0.8 1 d . . P A 3
C3 C 0.36027(10) 0.5838(4) 0.36309(8) 0.0309(7) Uani 0.8 1 d . U P A 3
H3A H 0.3722 0.6739 0.3578 0.037 Uiso 0.8 1 calc R U P A 3
H3B H 0.3371 0.5657 0.3452 0.037 Uiso 0.8 1 calc R U P A 3
C4 C 0.38238(12) 0.4405(5) 0.36965(9) 0.0496(10) Uani 0.8 1 d . U P A 3
H4A H 0.3953 0.4342 0.3556 0.060 Uiso 0.8 1 calc R U P A 3
H4B H 0.3680 0.3437 0.3669 0.060 Uiso 0.8 1 calc R U P A 3
C5 C 0.40763(11) 0.4630(5) 0.40394(10) 0.0499(10) Uani 0.8 1 d . U P A 3
H5A H 0.4301 0.5112 0.4054 0.060 Uiso 0.8 1 calc R U P A 3
H5B H 0.4129 0.3607 0.4154 0.060 Uiso 0.8 1 calc R U P A 3
C6 C 0.38815(10) 0.5728(4) 0.41738(9) 0.0308(8) Uani 0.8 1 d . U P A 3
H6A H 0.3833 0.5190 0.4343 0.037 Uiso 0.8 1 calc R U P A 3
H6B H 0.4024 0.6688 0.4264 0.037 Uiso 0.8 1 calc R U P A 3
O3B O 0.3549(3) 0.4293(16) 0.3893(3) 0.022(3) Uani 0.12 1 d . U P B 4
C3B C 0.3554(3) 0.4770(19) 0.3600(3) 0.028(3) Uani 0.2 1 d . . P B 4
H3B1 H 0.3337 0.5376 0.3476 0.034 Uiso 0.2 1 calc R U P B 4
H3B2 H 0.3560 0.3827 0.3475 0.034 Uiso 0.2 1 calc R U P B 4
C4B C 0.3886(4) 0.479(3) 0.4146(4) 0.052(5) Uani 0.2 1 d . . P B 4
H4AB H 0.3841 0.5538 0.4290 0.063 Uiso 0.2 1 calc R U P B 4
H4BB H 0.4012 0.3857 0.4271 0.063 Uiso 0.2 1 calc R U P B 4
C5B C 0.3868(4) 0.576(2) 0.3659(3) 0.052(5) Uani 0.2 1 d . . P B 4
H5AB H 0.3799 0.6885 0.3613 0.063 Uiso 0.2 1 calc R U P B 4
H5BB H 0.3990 0.5418 0.3524 0.063 Uiso 0.2 1 calc R U P B 4
C6B C 0.4100(3) 0.5547(16) 0.3999(3) 0.034(3) Uani 0.2 1 d . . P B 4
H6AB H 0.4306 0.4874 0.4023 0.040 Uiso 0.2 1 calc R U P B 4
H6BB H 0.4189 0.6583 0.4100 0.040 Uiso 0.2 1 calc R U P B 4
O4 O 0.64435(4) 0.1144(2) 0.36068(4) 0.0311(4) Uani 1 1 d . . . . .
F4 F 0.37500(3) 0.49774(13) 0.07041(3) 0.0160(3) Uani 1 1 d . . . . .
K5 K 0.43873(2) -0.02114(5) 0.04993(2) 0.01618(11) Uani 1 1 d . . . . .
C5X C 0.36792(5) 0.0078(2) 0.40572(5) 0.0105(4) Uani 1 1 d . . . . .
B5 B 0.36549(6) 0.5059(2) 0.19001(5) 0.0102(4) Uani 1 1 d . . . . .
N5 N 0.30260(5) 0.0317(2) 0.25869(4) 0.0216(4) Uani 1 1 d . . . . .
O5 O 0.36764(5) -0.00816(19) 0.02851(5) 0.0377(5) Uani 1 1 d . . . . .
K6 K 0.5000 0.0000 0.5000 0.02118(16) Uani 1 2 d S . P . .
B6 B 0.29993(6) 0.5124(2) 0.06707(5) 0.0122(4) Uani 1 1 d . . . . .
C61 C 0.46992(5) 0.0478(2) 0.41094(5) 0.0173(4) Uani 1 1 d . . . . .
N6 N 0.26521(5) -0.2585(2) 0.31756(4) 0.0208(4) Uani 1 1 d . . . . .
K7 K 0.5000 0.54178(8) 0.2500 0.02018(15) Uani 1 2 d S T P . .
C7X C 0.44451(5) 0.1777(3) 0.35525(5) 0.0197(4) Uani 1 1 d . . . . .
N7 N 0.26492(5) 0.2740(2) 0.32518(5) 0.0302(5) Uani 1 1 d . . . . .
C7 C 0.44154(14) 1.0249(4) 0.27188(11) 0.0840(14) Uani 1 1 d . . . . .
H7A H 0.4311 1.1157 0.2576 0.101 Uiso 1 1 calc R U . . .
H7B H 0.4300 1.0155 0.2869 0.101 Uiso 1 1 calc R U . . .
H9 H 0.2849(11) -0.059(5) 0.1224(10) 0.088(14) Uiso 1 1 d . . . . .
C9 C 0.40337(5) -0.0469(2) 0.46689(4) 0.0133(4) Uani 1 1 d . . . . .
N9 N 0.34569(5) 0.2893(2) 0.45386(5) 0.0271(4) Uani 1 1 d . . . . .
H8 H 0.3103(9) 0.033(3) 0.1385(7) 0.033(8) Uiso 1 1 d . . . . .
C8 C 0.44808(5) -0.1274(3) 0.35972(5) 0.0212(4) Uani 1 1 d . . . . .
N8 N 0.31801(5) -0.2256(2) 0.43884(4) 0.0279(4) Uani 1 1 d . . . . .
H10 H 0.2171(9) -0.061(4) 0.1247(8) 0.054(12) Uiso 1 1 d . . . . .
N10 N 0.42983(5) -0.0821(2) 0.48665(4) 0.0200(4) Uani 1 1 d . . . . .
C10 C 0.35398(5) 0.1673(2) 0.44844(4) 0.0162(4) Uani 1 1 d . . . . .
N12 N 0.43009(5) 0.4383(2) 0.23717(4) 0.0219(4) Uani 1 1 d . . . . .
C12 C 0.30286(5) 0.0270(2) 0.28356(5) 0.0144(4) Uani 1 1 d . . . . .
N13 N 0.34520(5) 0.7987(2) 0.20200(4) 0.0245(4) Uani 1 1 d . . . . .
C13 C 0.27925(5) -0.1438(2) 0.31682(4) 0.0145(4) Uani 1 1 d . . . . .
N14 N 0.31687(5) 0.2860(2) 0.18985(4) 0.0265(4) Uani 1 1 d . . . . .
C14 C 0.27859(5) 0.1649(2) 0.32072(4) 0.0170(4) Uani 1 1 d . . . . .
N15 N 0.48956(5) 0.4686(2) 0.18678(5) 0.0260(4) Uani 1 1 d . . . . .
C15 C 0.36749(5) 0.5040(2) 0.15569(5) 0.0096(4) Uani 1 1 d . . . . .
N16 N 0.45121(5) 0.7416(2) 0.09443(5) 0.0296(4) Uani 1 1 d . . . . .
C16 C 0.33748(5) 0.5065(2) 0.12771(5) 0.0100(4) Uani 1 1 d . . . . .
N17 N 0.44389(5) 0.2168(2) 0.09270(5) 0.0313(5) Uani 1 1 d . . . . .
C17 C 0.33740(5) 0.5051(2) 0.09758(5) 0.0098(4) Uani 1 1 d . . . . .
N18 N 0.30173(5) 0.5169(2) 0.00855(4) 0.0249(4) Uani 1 1 d . . . . .
C18 C 0.37118(5) 0.4996(2) 0.09838(5) 0.0102(4) Uani 1 1 d . . . . .
N19 N 0.26229(5) 0.2469(2) 0.06825(4) 0.0200(4) Uani 1 1 d . . . . .
C19 C 0.40183(5) 0.4950(2) 0.12597(5) 0.0102(4) Uani 1 1 d . . . . .
N20 N 0.26776(5) 0.7833(2) 0.07479(5) 0.0314(5) Uani 1 1 d . . . . .
C20 C 0.40310(5) 0.4656(2) 0.21720(5) 0.0143(4) Uani 1 1 d . . . . .
C21 C 0.35347(5) 0.6756(2) 0.19709(4) 0.0155(4) Uani 1 1 d . . . . .
C35 C 0.34923(6) 0.1399(3) 0.02471(6) 0.0291(5) Uani 1 1 d . . . . .
H02E H 0.3531 0.2062 0.0087 0.035 Uiso 1 1 calc R U . . .
H02F H 0.3579 0.1983 0.0451 0.035 Uiso 1 1 calc R U . . .
C36 C 0.31030(7) 0.1012(3) 0.01397(6) 0.0338(6) Uani 1 1 d . . . . .
H02M H 0.2957 0.1688 -0.0041 0.041 Uiso 1 1 calc R U . . .
H02N H 0.3025 0.1159 0.0315 0.041 Uiso 1 1 calc R U . . .
C37 C 0.30775(6) -0.0714(3) 0.00413(6) 0.0303(5) Uani 1 1 d . . . . .
H02G H 0.2885 -0.1262 0.0078 0.036 Uiso 1 1 calc R U . . .
H02H H 0.3037 -0.0821 -0.0185 0.036 Uiso 1 1 calc R U . . .
C38 C 0.34375(6) -0.1349(3) 0.02578(6) 0.0258(5) Uani 1 1 d . . . . .
H02A H 0.3442 -0.1632 0.0468 0.031 Uiso 1 1 calc R U . . .
H02B H 0.3499 -0.2296 0.0164 0.031 Uiso 1 1 calc R U . . .
C39 C 0.49347(8) 0.8795(3) 0.29516(7) 0.0468(7) Uani 1 1 d . . . . .
H02Z H 0.5163 0.8711 0.2930 0.056 Uiso 1 1 calc R U . . .
H010 H 0.4971 0.8473 0.3169 0.056 Uiso 1 1 calc R U . . .
C40 C 0.47986(12) 1.0443(4) 0.28883(11) 0.0803(13) Uani 1 1 d . . . . .
H098 H 0.4857 1.1032 0.3089 0.096 Uiso 1 1 calc R U . . .
H099 H 0.4899 1.1013 0.2756 0.096 Uiso 1 1 calc R U . . .
C42 C 0.43745(9) 0.8749(4) 0.25328(7) 0.0508(8) Uani 1 1 d . . . . .
H121 H 0.4150 0.8210 0.2502 0.061 Uiso 1 1 calc R U . . .
H122 H 0.4377 0.8971 0.2323 0.061 Uiso 1 1 calc R U . . .
C43 C 0.50315(7) -0.3511(3) 0.45432(6) 0.0379(6) Uani 1 1 d . . . . .
H02S H 0.4991 -0.3126 0.4328 0.045 Uiso 1 1 calc R U . . .
H02T H 0.4804 -0.3473 0.4568 0.045 Uiso 1 1 calc R U . . .
C44 C 0.51733(11) -0.5174(4) 0.45893(10) 0.0609(10) Uani 1 1 d . . . . .
H013 H 0.5060 -0.5826 0.4701 0.073 Uiso 1 1 calc R U . . .
H014 H 0.5130 -0.5674 0.4383 0.073 Uiso 1 1 calc R U . . .
C45 C 0.55544(12) -0.5009(4) 0.47818(10) 0.0684(11) Uani 1 1 d . . . . .
H011 H 0.5687 -0.4844 0.4647 0.082 Uiso 1 1 calc R U . . .
H012 H 0.5650 -0.5950 0.4917 0.082 Uiso 1 1 calc R U . . .
C46 C 0.55712(8) -0.3560(3) 0.49794(7) 0.0492(7) Uani 1 1 d . . . . .
H02W H 0.5536 -0.3854 0.5173 0.059 Uiso 1 1 calc R U . . .
H02X H 0.5803 -0.3028 0.5043 0.059 Uiso 1 1 calc R U . . .
O47 O 0.29055(5) 0.0153(2) 0.13582(4) 0.0225(4) Uani 1 1 d . . . . .
O48 O 0.21026(6) 0.0055(2) 0.11446(4) 0.0273(4) Uani 1 1 d . . . . .
O49 O 0.36737(4) 0.53720(19) 0.27949(5) 0.0350(4) Uani 1 1 d . . . . .
C50 C 0.34440(6) 0.6699(2) 0.27538(5) 0.0229(5) Uani 1 1 d . . . . .
H01A H 0.3513 0.7588 0.2651 0.027 Uiso 1 1 calc R U . . .
H01B H 0.3451 0.7062 0.2961 0.027 Uiso 1 1 calc R U . . .
C51 C 0.30806(6) 0.6105(3) 0.25452(6) 0.0255(5) Uani 1 1 d . . . . .
H02C H 0.3041 0.6134 0.2319 0.031 Uiso 1 1 calc R U . . .
H02D H 0.2894 0.6730 0.2576 0.031 Uiso 1 1 calc R U . . .
C52 C 0.30902(7) 0.4411(3) 0.26611(7) 0.0344(6) Uani 1 1 d . . . . .
H02O H 0.3019 0.4363 0.2842 0.041 Uiso 1 1 calc R U . . .
H02P H 0.2932 0.3719 0.2489 0.041 Uiso 1 1 calc R U . . .
C53 C 0.34732(6) 0.3936(3) 0.27623(6) 0.0282(5) Uani 1 1 d . . . . .
H01C H 0.3558 0.3361 0.2967 0.034 Uiso 1 1 calc R U . . .
H01D H 0.3500 0.3237 0.2601 0.034 Uiso 1 1 calc R U . . .
C22 C 0.33753(5) 0.3776(2) 0.19088(4) 0.0160(4) Uani 1 1 d . . . . .
C24 C 0.27720(5) 0.3591(2) 0.06744(4) 0.0143(4) Uani 1 1 d . . . . .
C23 C 0.27991(5) 0.6693(2) 0.07048(5) 0.0177(4) Uani 1 1 d . . . . .
C26 C 0.46949(6) 0.4747(2) 0.16086(5) 0.0171(4) Uani 1 1 d . . . . .
C25 C 0.30221(6) 0.5160(2) 0.03348(5) 0.0154(4) Uani 1 1 d . . . . .
C27 C 0.44781(5) 0.6335(2) 0.10782(5) 0.0176(4) Uani 1 1 d . . . . .
C28 C 0.44342(5) 0.3283(2) 0.10671(5) 0.0176(4) Uani 1 1 d . . . . .
C29 C 0.61208(7) 0.0734(3) 0.33411(6) 0.0319(5) Uani 1 1 d . . . . .
H02K H 0.6174 0.0218 0.3173 0.038 Uiso 1 1 calc R U . . .
H02L H 0.5978 0.1693 0.3252 0.038 Uiso 1 1 calc R U . . .
C30 C 0.59229(8) -0.0388(4) 0.34661(8) 0.0518(8) Uani 1 1 d . . . . .
H02U H 0.5706 0.0116 0.3465 0.062 Uiso 1 1 calc R U . . .
H02V H 0.5856 -0.1364 0.3336 0.062 Uiso 1 1 calc R U . . .
C31 C 0.61792(8) -0.0754(3) 0.38008(7) 0.0416(7) Uani 1 1 d . . . . .
H02Q H 0.6054 -0.0909 0.3942 0.050 Uiso 1 1 calc R U . . .
H02R H 0.6320 -0.1712 0.3808 0.050 Uiso 1 1 calc R U . . .
C32 C 0.64058(7) 0.0678(3) 0.38908(6) 0.0300(5) Uani 1 1 d . . . . .
H02I H 0.6292 0.1528 0.3964 0.036 Uiso 1 1 calc R U . . .
H02J H 0.6639 0.0435 0.4062 0.036 Uiso 1 1 calc R U . . .
N11 N 0.39950(4) 0.49857(17) 0.15431(4) 0.0104(3) Uani 1 1 d . . . . .
C11 C 0.33808(5) -0.1307(2) 0.43995(4) 0.0170(4) Uani 1 1 d . . . . .
H11 H 0.1902(11) 0.020(4) 0.1132(9) 0.069(13) Uiso 1 1 d . . . . .

loop_
_atom_site_aniso_label
_atom_site_aniso_U_11
_atom_site_aniso_U_22
_atom_site_aniso_U_33
_atom_site_aniso_U_23
_atom_site_aniso_U_13
_atom_site_aniso_U_12
K1 0.0127(2) 0.0121(2) 0.0111(2) -0.00017(14) 0.00506(19) -0.00056(14)
C1 0.0107(10) 0.0108(8) 0.0105(10) 0.0007(7) 0.0045(8) 0.0003(7)
B1 0.0097(11) 0.0192(11) 0.0113(11) 0.0011(8) 0.0033(10) 0.0007(8)
N1 0.0091(8) 0.0129(8) 0.0094(8) 0.0007(6) 0.0034(7) -0.0009(6)
F1 0.0095(6) 0.0289(7) 0.0135(6) 0.0009(4) 0.0044(5) -0.0008(4)
O1 0.0294(9) 0.0270(9) 0.0334(9) -0.0058(7) 0.0080(8) -0.0025(7)
K2 0.0128(2) 0.0124(2) 0.0103(2) -0.00006(14) 0.00446(19) 0.00043(14)
C2 0.0141(10) 0.0115(9) 0.0073(9) 0.0012(7) 0.0053(8) -0.0003(7)
B2 0.0084(11) 0.0152(10) 0.0066(11) 0.0005(7) 0.0013(9) -0.0024(8)
N2 0.0161(10) 0.0379(11) 0.0187(10) 0.0004(8) 0.0041(8) -0.0003(8)
F2 0.0135(6) 0.0282(6) 0.0078(6) 0.0002(4) 0.0052(5) -0.0010(5)
O2 0.0288(9) 0.0244(8) 0.0300(9) -0.0040(7) 0.0073(7) -0.0029(7)
K3 0.0152(2) 0.0221(2) 0.0139(2) 0.00006(17) 0.00565(19) -0.00006(17)
O6 0.025(10) 0.017(9) 0.015(9) -0.005(6) -0.007(7) 0.001(7)
B3 0.0104(11) 0.0127(10) 0.0103(11) 0.0005(8) 0.0025(9) 0.0007(8)
C3X 0.0100(10) 0.0089(8) 0.0101(10) 0.0012(6) 0.0019(8) 0.0006(7)
N3 0.0279(11) 0.0408(12) 0.0326(11) 0.0121(10) 0.0146(9) -0.0032(9)
F3 0.0083(6) 0.0282(6) 0.0128(6) 0.0001(4) 0.0039(5) 0.0003(4)
K4 0.0194(2) 0.0206(2) 0.0144(2) 0.00032(16) 0.00821(18) 0.00215(17)
C41 0.0061(10) 0.0121(9) 0.0104(10) 0.0010(7) 0.0031(8) -0.0009(7)
B4 0.0088(11) 0.0168(10) 0.0092(11) -0.0014(8) 0.0035(9) 0.0001(8)
N4 0.0346(12) 0.0425(13) 0.0362(12) -0.0134(10) 0.0150(10) 0.0066(10)
O3 0.0251(11) 0.0462(13) 0.0255(11) -0.0018(9) 0.0152(9) 0.0079(9)
C3 0.038(2) 0.0302(17) 0.0295(16) 0.0059(14) 0.0191(15) 0.0072(15)
C4 0.058(2) 0.047(2) 0.042(2) -0.0103(16) 0.0184(19) 0.0173(19)
C5 0.039(2) 0.046(2) 0.050(2) -0.0148(19) 0.0032(18) 0.0172(19)
C6 0.0317(18) 0.0315(17) 0.0296(17) -0.0013(15) 0.0126(14) -0.0003(15)
O3B 0.015(4) 0.041(5) 0.016(4) 0.007(4) 0.011(4) -0.004(4)
C3B 0.016(7) 0.044(8) 0.022(7) 0.003(6) 0.005(5) 0.001(6)
C4B 0.031(9) 0.097(16) 0.020(8) 0.003(9) 0.000(7) 0.026(11)
C5B 0.054(10) 0.070(11) 0.022(7) 0.006(7) 0.004(7) -0.041(9)
C6B 0.012(6) 0.016(6) 0.054(9) 0.006(6) -0.006(6) -0.006(5)
O4 0.0306(9) 0.0345(9) 0.0307(9) 0.0042(7) 0.0149(8) -0.0048(7)
F4 0.0127(6) 0.0283(6) 0.0079(6) -0.0008(4) 0.0050(5) -0.0001(4)
K5 0.0164(2) 0.0188(2) 0.0132(2) -0.00066(16) 0.0059(2) 0.00071(16)
C5X 0.0118(10) 0.0102(9) 0.0098(10) 0.0007(6) 0.0048(9) -0.0013(7)
B5 0.0094(11) 0.0129(10) 0.0078(11) -0.0003(7) 0.0028(9) -0.0002(8)
N5 0.0251(11) 0.0241(9) 0.0139(10) 0.0010(7) 0.0061(8) 0.0012(8)
O5 0.0192(9) 0.0256(9) 0.0595(13) -0.0025(8) 0.0068(9) -0.0039(7)
K6 0.0156(4) 0.0328(4) 0.0178(4) -0.0033(3) 0.0095(3) -0.0018(3)
B6 0.0122(12) 0.0151(10) 0.0079(11) -0.0004(8) 0.0026(9) -0.0004(8)
C61 0.0131(10) 0.0220(10) 0.0176(11) 0.0007(8) 0.0072(9) -0.0002(8)
N6 0.0188(9) 0.0267(10) 0.0171(9) -0.0015(7) 0.0073(8) -0.0065(8)
K7 0.0149(3) 0.0320(4) 0.0148(3) 0.000 0.0073(3) 0.000
C7X 0.0127(10) 0.0291(11) 0.0181(10) 0.0020(9) 0.0070(9) -0.0022(8)
N7 0.0332(11) 0.0313(11) 0.0248(10) 0.0029(8) 0.0102(9) 0.0161(9)
C7 0.111(4) 0.0390(19) 0.097(3) 0.000(2) 0.036(3) 0.019(2)
C9 0.0150(11) 0.0156(9) 0.0103(10) -0.0013(7) 0.0060(9) -0.0018(8)
N9 0.0275(11) 0.0266(10) 0.0273(10) 0.0012(8) 0.0112(9) 0.0087(8)
C8 0.0160(11) 0.0303(12) 0.0174(10) -0.0027(9) 0.0067(9) 0.0023(9)
N8 0.0257(10) 0.0322(11) 0.0271(10) -0.0002(8) 0.0121(9) -0.0121(9)
N10 0.0183(9) 0.0240(9) 0.0141(9) 0.0005(7) 0.0030(8) 0.0007(7)
C10 0.0136(10) 0.0230(11) 0.0111(9) 0.0025(8) 0.0041(8) 0.0023(8)
N12 0.0207(10) 0.0266(10) 0.0165(9) -0.0008(8) 0.0054(8) 0.0009(8)
C12 0.0149(11) 0.0118(9) 0.0137(11) 0.0003(7) 0.0029(9) -0.0001(7)
N13 0.0257(10) 0.0242(10) 0.0245(10) 0.0004(8) 0.0109(8) 0.0069(8)
C13 0.0111(9) 0.0222(10) 0.0097(9) -0.0009(7) 0.0037(8) -0.0008(8)
N14 0.0281(10) 0.0278(10) 0.0280(10) -0.0032(8) 0.0159(9) -0.0106(8)
C14 0.0157(10) 0.0213(10) 0.0109(9) 0.0022(8) 0.0021(8) 0.0047(8)
N15 0.0146(10) 0.0435(12) 0.0180(11) -0.0018(8) 0.0047(9) -0.0018(8)
C15 0.0093(10) 0.0106(9) 0.0084(10) 0.0004(6) 0.0033(8) -0.0002(6)
N16 0.0270(11) 0.0321(11) 0.0345(11) 0.0077(9) 0.0175(9) -0.0002(9)
C16 0.0079(10) 0.0107(9) 0.0121(10) 0.0004(7) 0.0047(8) 0.0004(6)
N17 0.0279(11) 0.0331(11) 0.0353(12) -0.0115(9) 0.0153(10) 0.0032(9)
C17 0.0106(10) 0.0073(8) 0.0097(10) -0.0001(6) 0.0023(8) 0.0003(6)
N18 0.0291(12) 0.0299(10) 0.0152(10) -0.0013(7) 0.0084(9) -0.0082(8)
C18 0.0132(10) 0.0112(9) 0.0073(10) -0.0010(6) 0.0052(9) -0.0006(7)
N19 0.0186(9) 0.0233(9) 0.0181(9) -0.0002(7) 0.0075(8) -0.0056(8)
C19 0.0105(10) 0.0102(9) 0.0104(10) -0.0005(6) 0.0046(9) 0.0004(7)
N20 0.0300(11) 0.0291(11) 0.0301(11) 0.0005(9) 0.0067(9) 0.0144(9)
C20 0.0142(11) 0.0183(9) 0.0108(10) -0.0013(7) 0.0055(9) -0.0007(8)
C21 0.0138(10) 0.0210(10) 0.0126(9) 0.0015(8) 0.0065(8) 0.0008(8)
C35 0.0363(14) 0.0212(11) 0.0240(12) -0.0020(9) 0.0061(11) -0.0037(10)
C36 0.0311(14) 0.0321(13) 0.0372(14) -0.0028(11) 0.0127(12) 0.0080(11)
C37 0.0224(12) 0.0314(13) 0.0358(14) -0.0013(11) 0.0103(11) -0.0011(10)
C38 0.0229(12) 0.0227(11) 0.0287(12) -0.0002(9) 0.0073(10) -0.0007(9)
C39 0.0429(16) 0.0519(18) 0.0492(17) -0.0257(14) 0.0224(14) -0.0249(14)
C40 0.113(4) 0.0415(19) 0.111(4) -0.031(2) 0.070(3) -0.033(2)
C42 0.0555(19) 0.0451(17) 0.0457(17) 0.0095(14) 0.0141(15) 0.0202(15)
C43 0.0363(15) 0.0360(14) 0.0428(15) -0.0148(12) 0.0175(13) -0.0149(12)
C44 0.083(3) 0.0312(16) 0.075(3) -0.0128(15) 0.039(2) -0.0130(16)
C45 0.086(3) 0.0346(17) 0.078(3) 0.0080(16) 0.026(2) 0.0147(17)
C46 0.0533(19) 0.0351(15) 0.0447(17) 0.0104(13) 0.0047(15) 0.0080(13)
O47 0.0201(10) 0.0297(9) 0.0162(9) -0.0022(6) 0.0056(8) 0.0052(7)
O48 0.0252(11) 0.0396(11) 0.0156(9) 0.0027(7) 0.0067(8) -0.0090(8)
O49 0.0185(9) 0.0230(8) 0.0561(12) 0.0035(8) 0.0072(9) 0.0023(7)
C50 0.0241(12) 0.0181(10) 0.0252(11) 0.0023(9) 0.0086(10) 0.0005(9)
C51 0.0204(11) 0.0251(11) 0.0305(12) 0.0040(9) 0.0095(10) 0.0037(9)
C52 0.0290(14) 0.0258(12) 0.0450(16) 0.0032(11) 0.0113(12) -0.0066(10)
C53 0.0305(13) 0.0189(11) 0.0266(12) 0.0007(9) 0.0025(10) 0.0006(10)
C22 0.0177(10) 0.0188(10) 0.0126(10) -0.0010(8) 0.0072(8) -0.0019(8)
C24 0.0101(9) 0.0221(10) 0.0088(9) -0.0014(7) 0.0020(8) 0.0004(8)
C23 0.0142(10) 0.0212(10) 0.0127(10) 0.0013(8) 0.0001(8) 0.0030(8)
C26 0.0125(11) 0.0224(10) 0.0176(12) -0.0024(8) 0.0074(10) -0.0014(8)
C25 0.0128(11) 0.0185(10) 0.0118(11) 0.0003(7) 0.0018(9) -0.0043(7)
C27 0.0132(10) 0.0233(11) 0.0189(10) -0.0008(8) 0.0090(9) -0.0001(8)
C28 0.0123(10) 0.0240(11) 0.0173(10) -0.0016(8) 0.0067(8) 0.0010(8)
C29 0.0336(14) 0.0297(13) 0.0267(13) -0.0018(10) 0.0063(11) 0.0023(11)
C30 0.0351(17) 0.062(2) 0.0462(19) 0.0010(15) 0.0044(15) -0.0164(15)
C31 0.0471(17) 0.0359(14) 0.0420(16) 0.0050(12) 0.0182(14) -0.0120(13)
C32 0.0383(15) 0.0290(12) 0.0285(13) -0.0025(10) 0.0195(12) -0.0033(11)
N11 0.0093(9) 0.0124(8) 0.0092(8) 0.0001(6) 0.0036(7) 0.0000(6)
C11 0.0156(10) 0.0250(11) 0.0102(9) 0.0008(8) 0.0048(8) -0.0047(8)

loop_
_atom_type_symbol
_atom_type_description
_atom_type_scat_dispersion_real
_atom_type_scat_dispersion_imag
_atom_type_scat_source
C C 0.0033 0.0016 'International Tables Vol C Tables 4.2.6.8 and 6.1.1.4'
H H 0.0000 0.0000 'International Tables Vol C Tables 4.2.6.8 and 6.1.1.4'
B B 0.0013 0.0007 'International Tables Vol C Tables 4.2.6.8 and 6.1.1.4'
N N 0.0061 0.0033 'International Tables Vol C Tables 4.2.6.8 and 6.1.1.4'
O O 0.0106 0.0060 'International Tables Vol C Tables 4.2.6.8 and 6.1.1.4'
K K 0.2009 0.2494 'International Tables Vol C Tables 4.2.6.8 and 6.1.1.4'
F F 0.0171 0.0103 'International Tables Vol C Tables 4.2.6.8 and 6.1.1.4'

loop_
_geom_angle_atom_site_label_1
_geom_angle_atom_site_label_2
_geom_angle_atom_site_label_3
_geom_angle
_geom_angle_site_symmetry_1
_geom_angle_site_symmetry_3
N5 K1 N14 95.41(6) . .
N5 K1 N7 103.20(6) . 4_545
N14 K1 N7 151.39(6) . 4_545
N5 K1 O47 164.92(6) . .
N14 K1 O47 71.41(5) . .
N7 K1 O47 91.78(6) 4_545 .
N5 K1 N13 98.26(6) . 1_545
N14 K1 N13 100.46(6) . 1_545
N7 K1 N13 98.16(6) 4_545 1_545
O47 K1 N13 77.65(5) . 1_545
N5 K1 N6 87.64(5) . 4
N14 K1 N6 70.86(5) . 4
N7 K1 N6 88.22(6) 4_545 4
O47 K1 N6 94.60(5) . 4
N13 K1 N6 170.04(5) 1_545 4
N5 K1 K4 132.07(4) . .
N14 K1 K4 54.65(4) . .
N7 K1 K4 96.99(4) 4_545 .
O47 K1 K4 45.61(3) . .
N13 K1 K4 121.43(4) 1_545 .
N6 K1 K4 49.75(3) 4 .
N1 C1 C2 119.72(17) . .
N1 C1 B1 118.63(17) . .
C2 C1 B1 121.64(17) . .
C61 B1 C7X 108.88(17) . .
C61 B1 C8 110.35(17) . .
C7X B1 C8 108.09(17) . .
C61 B1 C1 108.73(16) . .
C7X B1 C1 111.19(16) . .
C8 B1 C1 109.59(16) . .
C1 N1 C5X 120.15(17) . .
C41 F1 K4 140.18(10) . 4_545
C42 O1 C39 109.0(2) . .
C42 O1 K7 126.85(15) . .
C39 O1 K7 110.55(15) . .
C42 O1 K3 105.31(16) . .
C39 O1 K3 113.65(15) . .
K7 O1 K3 89.72(5) . .
N18 K2 N8 103.47(6) . 6
N18 K2 N20 96.65(6) . 7_565
N8 K2 N20 149.56(6) 6 7_565
N18 K2 O48 169.21(7) . 7
N8 K2 O48 70.83(6) 6 7
N20 K2 O48 92.33(7) 7_565 7
N18 K2 N9 92.63(6) . 6_565
N8 K2 N9 99.71(6) 6 6_565
N20 K2 N9 101.97(6) 7_565 6_565
O48 K2 N9 79.63(5) 7 6_565
N18 K2 N19 93.43(5) . 7
N8 K2 N19 68.95(5) 6 7
N20 K2 N19 87.45(6) 7_565 7
O48 K2 N19 92.93(5) 7 7
N9 K2 N19 168.14(5) 6_565 7
N18 K2 K4 138.62(4) . 7
N8 K2 K4 53.55(4) 6 7
N20 K2 K4 96.48(4) 7_565 7
O48 K2 K4 45.35(4) 7 7
N9 K2 K4 122.48(4) 6_565 7
N19 K2 K4 48.29(3) 7 7
F2 C2 C3X 118.83(17) . .
F2 C2 C1 117.34(17) . .
C3X C2 C1 123.83(17) . .
C11 B2 C9 107.68(16) . .
C11 B2 C10 108.92(16) . .
C9 B2 C10 109.02(16) . .
C11 B2 C5X 110.59(16) . .
C9 B2 C5X 110.52(16) . .
C10 B2 C5X 110.05(15) . .
C61 N2 K6 142.32(16) . .
C61 N2 K5 116.96(15) . 2_655
K6 N2 K5 91.33(5) . 2_655
C46 O2 C43 108.0(2) . .
C46 O2 K6 125.05(15) . .
C43 O2 K6 113.92(14) . .
C46 O2 K5 106.97(16) . 2_655
C43 O2 K5 112.08(14) . 2_655
K6 O2 K5 88.78(4) . 2_655
O49 K3 N3 92.66(6) . .
O49 K3 N4 95.94(6) . 1_565
N3 K3 N4 93.96(7) . 1_565
O49 K3 N15 166.31(6) . 2_655
N3 K3 N15 83.21(6) . 2_655
N4 K3 N15 97.36(6) 1_565 2_655
O49 K3 N12 88.32(6) . .
N3 K3 N12 112.65(6) . .
N4 K3 N12 152.86(6) 1_565 .
N15 K3 N12 81.32(5) 2_655 .
O49 K3 O1 114.61(5) . .
N3 K3 O1 152.73(5) . .
N4 K3 O1 83.53(6) 1_565 .
N15 K3 O1 70.27(5) 2_655 .
N12 K3 O1 70.43(5) . .
O49 K3 C26 167.58(5) . 2_655
N3 K3 C26 75.06(5) . 2_655
N4 K3 C26 83.31(6) 1_565 2_655
N15 K3 C26 16.79(5) 2_655 2_655
N12 K3 C26 98.02(5) . 2_655
O1 K3 C26 77.68(5) . 2_655
O49 K3 K7 129.68(4) . .
N3 K3 K7 117.80(5) . .
N4 K3 K7 118.71(5) 1_565 .
N15 K3 K7 44.25(4) 2_655 .
N12 K3 K7 44.39(4) . .
O1 K3 K7 44.27(3) . .
C26 K3 K7 60.04(3) 2_655 .
H201 O6 H200 121.436(3) . .
C12 B3 C14 108.38(16) . .
C12 B3 C13 106.90(16) . .
C14 B3 C13 109.71(17) . .
C12 B3 C3X 115.46(17) . .
C14 B3 C3X 107.35(16) . .
C13 B3 C3X 108.98(16) . .
C2 C3X C41 112.34(18) . .
C2 C3X B3 128.56(17) . .
C41 C3X B3 119.09(17) . .
C7X N3 K3 171.80(18) . .
C16 F3 K4 136.52(10) . .
O47 K4 O48 67.95(7) . .
O47 K4 F1 164.35(5) . 4
O48 K4 F1 98.76(5) . 4
O47 K4 N19 75.80(5) . .
O48 K4 N19 93.89(5) . .
F1 K4 N19 114.58(4) 4 .
O47 K4 N6 95.25(5) . 4
O48 K4 N6 75.90(5) . 4
F1 K4 N6 72.79(4) 4 4
N19 K4 N6 168.53(6) . 4
O47 K4 F3 96.46(5) . .
O48 K4 F3 161.89(5) . .
F1 K4 F3 97.88(4) 4 .
N19 K4 F3 72.62(4) . .
N6 K4 F3 116.11(4) 4 .
O47 K4 N8 114.33(5) . 4
O48 K4 N8 65.61(6) . 4
F1 K4 N8 64.19(4) 4 4
N19 K4 N8 64.10(5) . 4
N6 K4 N8 114.79(5) 4 4
F3 K4 N8 116.27(4) . 4
O47 K4 N14 66.15(5) . .
O48 K4 N14 114.79(6) . .
F1 K4 N14 115.38(4) 4 .
N19 K4 N14 116.06(5) . .
N6 K4 N14 65.16(5) 4 .
F3 K4 N14 63.46(4) . .
N8 K4 N14 179.51(6) 4 .
O47 K4 C24 85.23(5) . .
O48 K4 C24 112.93(5) . .
F1 K4 C24 108.26(4) 4 .
N19 K4 C24 19.09(5) . .
N6 K4 C24 170.46(5) 4 .
F3 K4 C24 54.44(4) . .
N8 K4 C24 73.36(5) 4 .
N14 K4 C24 106.64(5) . .
O47 K4 C13 114.13(5) . 4
O48 K4 C13 86.60(5) . 4
F1 K4 C13 54.85(4) 4 4
N19 K4 C13 169.27(5) . 4
N6 K4 C13 19.09(5) 4 4
F3 K4 C13 108.94(4) . 4
N8 K4 C13 106.67(5) 4 4
N14 K4 C13 73.12(5) . 4
C24 K4 C13 157.19(5) . 4
O47 K4 K1 46.86(4) . .
O48 K4 K1 69.52(4) . .
F1 K4 K1 121.95(3) 4 .
N19 K4 K1 122.62(4) . .
N6 K4 K1 49.16(3) 4 .
F3 K4 K1 107.13(3) . .
N8 K4 K1 135.06(4) 4 .
N14 K4 K1 45.32(3) . .
C24 K4 K1 129.05(4) . .
C13 K4 K1 67.55(3) 4 .
O47 K4 K2 69.49(4) . 7
O48 K4 K2 46.03(4) . 7
F1 K4 K2 107.79(3) 4 7
N19 K4 K2 48.59(3) . 7
N6 K4 K2 121.81(4) 4 7
F3 K4 K2 121.13(3) . 7
N8 K4 K2 44.87(3) 4 7
N14 K4 K2 135.60(4) . 7
C24 K4 K2 67.29(3) . 7
C13 K4 K2 129.32(4) 4 7
K1 K4 K2 102.403(14) . 7
F1 C41 C5X 117.76(16) . .
F1 C41 C3X 117.04(17) . .
C5X C41 C3X 125.20(18) . .
C26 B4 C27 110.07(17) . .
C26 B4 C28 109.29(16) . .
C27 B4 C28 108.14(16) . .
C26 B4 C19 108.82(16) . .
C27 B4 C19 110.30(16) . .
C28 B4 C19 110.21(16) . .
C8 N4 K3 160.1(2) . 1_545
C3 O3 C6 107.6(2) . .
O3 C3 C4 104.9(3) . .
O3 C3 H3A 110.8 . .
C4 C3 H3A 110.8 . .
O3 C3 H3B 110.8 . .
C4 C3 H3B 110.8 . .
H3A C3 H3B 108.9 . .
C3 C4 C5 102.7(3) . .
C3 C4 H4A 111.2 . .
C5 C4 H4A 111.2 . .
C3 C4 H4B 111.2 . .
C5 C4 H4B 111.2 . .
H4A C4 H4B 109.1 . .
C4 C5 C6 104.4(3) . .
C4 C5 H5A 110.9 . .
C6 C5 H5A 110.9 . .
C4 C5 H5B 110.9 . .
C6 C5 H5B 110.9 . .
H5A C5 H5B 108.9 . .
O3 C6 C5 106.2(3) . .
O3 C6 H6A 110.5 . .
C5 C6 H6A 110.5 . .
O3 C6 H6B 110.5 . .
C5 C6 H6B 110.5 . .
H6A C6 H6B 108.7 . .
C3B O3B C4B 107.6(12) . .
O3B C3B C5B 109.5(11) . .
O3B C3B H3B1 109.8 . .
C5B C3B H3B1 109.8 . .
O3B C3B H3B2 109.8 . .
C5B C3B H3B2 109.8 . .
H3B1 C3B H3B2 108.2 . .
C6B C4B O3B 108.3(12) . .
C6B C4B H4AB 110.0 . .
O3B C4B H4AB 110.0 . .
C6B C4B H4BB 110.0 . .
O3B C4B H4BB 110.0 . .
H4AB C4B H4BB 108.4 . .
C3B C5B C6B 105.9(11) . .
C3B C5B H5AB 110.6 . .
C6B C5B H5AB 110.6 . .
C3B C5B H5BB 110.6 . .
C6B C5B H5BB 110.6 . .
H5AB C5B H5BB 108.7 . .
C4B C6B C5B 106.6(11) . .
C4B C6B H6AB 110.4 . .
C5B C6B H6AB 110.4 . .
C4B C6B H6BB 110.4 . .
C5B C6B H6BB 110.4 . .
H6AB C6B H6BB 108.6 . .
C32 O4 C29 107.78(18) . .
O5 K5 N17 89.48(6) . .
O5 K5 N16 98.68(6) . 1_545
N17 K5 N16 93.53(7) . 1_545
O5 K5 N2 161.67(6) . 2_655
N17 K5 N2 83.69(6) . 2_655
N16 K5 N2 98.70(6) 1_545 2_655
O5 K5 N10 86.70(6) . 6
N17 K5 N10 115.90(6) . 6
N16 K5 N10 150.21(6) 1_545 6
N2 K5 N10 81.08(5) 2_655 6
O5 K5 O2 118.83(5) . 2_655
N17 K5 O2 151.67(5) . 2_655
N16 K5 O2 81.77(5) 1_545 2_655
N2 K5 O2 69.59(5) 2_655 2_655
N10 K5 O2 70.17(5) 6 2_655
O5 K5 C61 165.20(5) . 2_655
N17 K5 C61 75.83(5) . 2_655
N16 K5 C61 84.21(5) 1_545 2_655
N2 K5 C61 16.93(5) 2_655 2_655
N10 K5 C61 98.01(5) 6 2_655
O2 K5 C61 75.90(5) 2_655 2_655
O5 K5 K6 128.87(5) . 2_655
N17 K5 K6 119.10(4) . 2_655
N16 K5 K6 118.72(4) 1_545 2_655
N2 K5 K6 44.18(4) 2_655 2_655
N10 K5 K6 43.63(3) 6 2_655
O2 K5 K6 44.54(3) 2_655 2_655
C61 K5 K6 59.78(3) 2_655 2_655
N1 C5X C41 118.73(17) . .
N1 C5X B2 119.12(17) . .
C41 C5X B2 122.14(17) . .
C20 B5 C21 108.51(16) . .
C20 B5 C22 108.75(16) . .
C21 B5 C22 108.54(16) . .
C20 B5 C15 110.45(16) . .
C21 B5 C15 110.62(15) . .
C22 B5 C15 109.91(16) . .
C12 N5 K1 166.91(17) . .
C38 O5 C35 109.25(18) . .
C38 O5 K5 127.86(13) . .
C35 O5 K5 121.63(13) . .
N10 K6 N10 180.00(2) . 5_656
N10 K6 N2 83.55(5) . 5_656
N10 K6 N2 96.45(5) 5_656 5_656
N10 K6 N2 96.45(5) . .
N10 K6 N2 83.55(5) 5_656 .
N2 K6 N2 180.0 5_656 .
N10 K6 O2 73.49(5) . 5_656
N10 K6 O2 106.51(5) 5_656 5_656
N2 K6 O2 71.32(5) 5_656 5_656
N2 K6 O2 108.68(5) . 5_656
N10 K6 O2 106.51(5) . .
N10 K6 O2 73.49(5) 5_656 .
N2 K6 O2 108.68(5) 5_656 .
N2 K6 O2 71.32(5) . .
O2 K6 O2 180.0 5_656 .
N10 K6 K5 133.88(3) . 2_655
N10 K6 K5 46.12(4) 5_656 2_655
N2 K6 K5 135.52(4) 5_656 2_655
N2 K6 K5 44.48(4) . 2_655
O2 K6 K5 133.32(3) 5_656 2_655
O2 K6 K5 46.68(3) . 2_655
N10 K6 K5 46.12(3) . 6_556
N10 K6 K5 133.88(4) 5_656 6_556
N2 K6 K5 44.48(4) 5_656 6_556
N2 K6 K5 135.52(4) . 6_556
O2 K6 K5 46.68(3) 5_656 6_556
O2 K6 K5 133.32(3) . 6_556
K5 K6 K5 180.0 2_655 6_556
C25 B6 C24 106.91(16) . .
C25 B6 C23 108.36(16) . .
C24 B6 C23 109.87(17) . .
C25 B6 C17 115.81(17) . .
C24 B6 C17 108.59(16) . .
C23 B6 C17 107.24(16) . .
N2 C61 B1 178.3(2) . .
N2 C61 K5 46.11(12) . 2_655
B1 C61 K5 135.56(12) . 2_655
C13 N6 K1 162.30(16) . 4_545
C13 N6 K4 103.06(14) . 4_545
K1 N6 K4 81.08(4) 4_545 4_545
N15 K7 N15 154.81(9) 2_655 .
N15 K7 O1 71.52(5) 2_655 .
N15 K7 O1 128.81(6) . .
N15 K7 O1 128.81(6) 2_655 2_655
N15 K7 O1 71.52(5) . 2_655
O1 K7 O1 89.52(7) . 2_655
N15 K7 N12 82.37(5) 2_655 .
N15 K7 N12 89.91(5) . .
O1 K7 N12 72.56(5) . .
O1 K7 N12 137.47(5) 2_655 .
N15 K7 N12 89.91(5) 2_655 2_655
N15 K7 N12 82.38(5) . 2_655
O1 K7 N12 137.47(5) . 2_655
O1 K7 N12 72.56(5) 2_655 2_655
N12 K7 N12 144.14(8) . 2_655
N15 K7 K3 44.23(4) 2_655 .
N15 K7 K3 135.36(4) . .
O1 K7 K3 46.01(3) . .
O1 K7 K3 135.30(4) 2_655 .
N12 K7 K3 45.61(4) . .
N12 K7 K3 133.83(4) 2_655 .
N15 K7 K3 135.36(4) 2_655 2_655
N15 K7 K3 44.23(4) . 2_655
O1 K7 K3 135.30(4) . 2_655
O1 K7 K3 46.01(3) 2_655 2_655
N12 K7 K3 133.83(4) . 2_655
N12 K7 K3 45.61(4) 2_655 2_655
K3 K7 K3 178.68(2) . 2_655
N3 C7X B1 178.0(2) . .
C14 N7 K1 150.80(17) . 4
C40 C7 C42 104.3(3) . .
C40 C7 H7A 110.9 . .
C42 C7 H7A 110.9 . .
C40 C7 H7B 110.9 . .
C42 C7 H7B 110.9 . .
H7A C7 H7B 108.9 . .
N10 C9 B2 178.1(2) . .
C10 N9 K2 145.76(17) . 6_566
N4 C8 B1 176.0(2) . .
C11 N8 K2 161.77(18) . 6_556
C11 N8 K4 112.74(15) . 4_545
K2 N8 K4 81.58(5) 6_556 4_545
C9 N10 K6 133.08(15) . .
C9 N10 K5 114.31(14) . 6_556
K6 N10 K5 90.25(5) . 6_556
N9 C10 B2 178.1(2) . .
C20 N12 K7 133.01(15) . .
C20 N12 K3 115.64(15) . .
K7 N12 K3 90.00(5) . .
N5 C12 B3 175.9(2) . .
C21 N13 K1 146.09(17) . 1_565
N6 C13 B3 177.7(2) . .
N6 C13 K4 57.85(12) . 4_545
B3 C13 K4 121.19(12) . 4_545
C22 N14 K1 158.98(18) . .
C22 N14 K4 114.57(15) . .
K1 N14 K4 80.03(5) . .
N7 C14 B3 175.4(2) . .
C26 N15 K3 117.72(15) . 2_655
C26 N15 K7 143.69(16) . .
K3 N15 K7 91.52(6) 2_655 .
N11 C15 C16 118.93(17) . .
N11 C15 B5 118.94(17) . .
C16 C15 B5 122.13(17) . .
C27 N16 K5 162.59(18) . 1_565
F3 C16 C15 117.67(16) . .
F3 C16 C17 117.39(17) . .
C15 C16 C17 124.94(18) . .
C28 N17 K5 170.24(19) . .
C18 C17 C16 112.26(18) . .
C18 C17 B6 128.75(17) . .
C16 C17 B6 118.98(17) . .
C25 N18 K2 170.60(18) . .
F4 C18 C17 118.48(17) . .
F4 C18 C19 117.17(17) . .
C17 C18 C19 124.35(18) . .
C24 N19 K4 104.66(14) . .
C24 N19 K2 165.07(16) . 7
K4 N19 K2 83.12(4) . 7
N11 C19 C18 119.48(18) . .
N11 C19 B4 118.41(17) . .
C18 C19 B4 122.10(17) . .
C23 N20 K2 148.06(18) . 7_565
N12 C20 B5 178.8(2) . .
N13 C21 B5 178.9(2) . .
O5 C35 C36 106.95(18) . .
O5 C35 H02E 110.3 . .
C36 C35 H02E 110.3 . .
O5 C35 H02F 110.3 . .
C36 C35 H02F 110.3 . .
H02E C35 H02F 108.6 . .
C35 C36 C37 103.98(19) . .
C35 C36 H02M 111.0 . .
C37 C36 H02M 111.0 . .
C35 C36 H02N 111.0 . .
C37 C36 H02N 111.0 . .
H02M C36 H02N 109.0 . .
C38 C37 C36 102.25(19) . .
C38 C37 H02G 111.3 . .
C36 C37 H02G 111.3 . .
C38 C37 H02H 111.3 . .
C36 C37 H02H 111.3 . .
H02G C37 H02H 109.2 . .
O5 C38 C37 104.59(18) . .
O5 C38 H02A 110.8 . .
C37 C38 H02A 110.8 . .
O5 C38 H02B 110.8 . .
C37 C38 H02B 110.8 . .
H02A C38 H02B 108.9 . .
O1 C39 C40 106.8(3) . .
O1 C39 H02Z 110.4 . .
C40 C39 H02Z 110.4 . .
O1 C39 H010 110.4 . .
C40 C39 H010 110.4 . .
H02Z C39 H010 108.6 . .
C7 C40 C39 104.0(3) . .
C7 C40 H098 111.0 . .
C39 C40 H098 111.0 . .
C7 C40 H099 111.0 . .
C39 C40 H099 111.0 . .
H098 C40 H099 109.0 . .
O1 C42 C7 104.9(3) . .
O1 C42 H121 110.8 . .
C7 C42 H121 110.8 . .
O1 C42 H122 110.8 . .
C7 C42 H122 110.8 . .
H121 C42 H122 108.8 . .
O2 C43 C44 107.1(2) . .
O2 C43 H02S 110.3 . .
C44 C43 H02S 110.3 . .
O2 C43 H02T 110.3 . .
C44 C43 H02T 110.3 . .
H02S C43 H02T 108.6 . .
C45 C44 C43 104.9(3) . .
C45 C44 H013 110.8 . .
C43 C44 H013 110.8 . .
C45 C44 H014 110.8 . .
C43 C44 H014 110.8 . .
H013 C44 H014 108.8 . .
C44 C45 C46 102.6(3) . .
C44 C45 H011 111.2 . .
C46 C45 H011 111.2 . .
C44 C45 H012 111.2 . .
C46 C45 H012 111.2 . .
H011 C45 H012 109.2 . .
O2 C46 C45 105.7(3) . .
O2 C46 H02W 110.6 . .
C45 C46 H02W 110.6 . .
O2 C46 H02X 110.6 . .
C45 C46 H02X 110.6 . .
H02W C46 H02X 108.7 . .
K4 O47 K1 87.52(5) . .
K4 O47 H9 121(3) . .
K1 O47 H9 125(3) . .
K4 O47 H8 114(2) . .
K1 O47 H8 107(2) . .
H9 O47 H8 102(3) . .
K4 O48 K2 88.62(5) . 7
K4 O48 H10 120(3) . .
K2 O48 H10 118(3) 7 .
K4 O48 H11 113(3) . .
K2 O48 H11 111(3) 7 .
H10 O48 H11 106(4) . .
C50 O49 C53 108.89(17) . .
C50 O49 K3 128.17(13) . .
C53 O49 K3 122.12(13) . .
O49 C50 C51 105.05(17) . .
O49 C50 H01A 110.7 . .
C51 C50 H01A 110.7 . .
O49 C50 H01B 110.7 . .
C51 C50 H01B 110.7 . .
H01A C50 H01B 108.8 . .
C50 C51 C52 102.23(18) . .
C50 C51 H02C 111.3 . .
C52 C51 H02C 111.3 . .
C50 C51 H02D 111.3 . .
C52 C51 H02D 111.3 . .
H02C C51 H02D 109.2 . .
C53 C52 C51 103.54(19) . .
C53 C52 H02O 111.1 . .
C51 C52 H02O 111.1 . .
C53 C52 H02P 111.1 . .
C51 C52 H02P 111.1 . .
H02O C52 H02P 109.0 . .
O49 C53 C52 107.06(18) . .
O49 C53 H01C 110.3 . .
C52 C53 H01C 110.3 . .
O49 C53 H01D 110.3 . .
C52 C53 H01D 110.3 . .
H01C C53 H01D 108.6 . .
N14 C22 B5 176.5(2) . .
N19 C24 B6 177.2(2) . .
N19 C24 K4 56.25(12) . .
B6 C24 K4 124.03(12) . .
N20 C23 B6 175.1(2) . .
N15 C26 B4 178.1(2) . .
N15 C26 K3 45.50(12) . 2_655
B4 C26 K3 136.35(12) . 2_655
N18 C25 B6 175.9(2) . .
N16 C27 B4 176.7(2) . .
N17 C28 B4 177.2(2) . .
O4 C29 C30 106.5(2) . .
O4 C29 H02K 110.4 . .
C30 C29 H02K 110.4 . .
O4 C29 H02L 110.4 . .
C30 C29 H02L 110.4 . .
H02K C29 H02L 108.6 . .
C31 C30 C29 104.7(2) . .
C31 C30 H02U 110.8 . .
C29 C30 H02U 110.8 . .
C31 C30 H02V 110.8 . .
C29 C30 H02V 110.8 . .
H02U C30 H02V 108.9 . .
C32 C31 C30 102.8(2) . .
C32 C31 H02Q 111.2 . .
C30 C31 H02Q 111.2 . .
C32 C31 H02R 111.2 . .
C30 C31 H02R 111.2 . .
H02Q C31 H02R 109.1 . .
O4 C32 C31 104.9(2) . .
O4 C32 H02I 110.8 . .
C31 C32 H02I 110.8 . .
O4 C32 H02J 110.8 . .
C31 C32 H02J 110.8 . .
H02I C32 H02J 108.8 . .
C19 N11 C15 120.03(17) . .
N8 C11 B2 177.5(2) . .

loop_
_geom_bond_atom_site_label_1
_geom_bond_atom_site_label_2
_geom_bond_distance
_geom_bond_site_symmetry_2
K1 N5 2.7461(18) .
K1 N14 2.7510(18) .
K1 N7 2.7812(19) 4_545
K1 O47 2.7829(17) .
K1 N13 2.7867(18) 1_545
K1 N6 2.9179(18) 4
K1 K4 3.8102(6) .
C1 N1 1.345(2) .
C1 C2 1.390(3) .
C1 B1 1.620(3) .
B1 C61 1.590(3) .
B1 C7X 1.596(3) .
B1 C8 1.600(3) .
N1 C5X 1.347(2) .
F1 C41 1.373(2) .
F1 K4 2.8957(12) 4_545
O1 C42 1.429(3) .
O1 C39 1.445(3) .
O1 K7 2.8356(17) .
O1 K3 2.9226(17) .
K2 N18 2.7395(19) .
K2 N8 2.7491(19) 6
K2 N20 2.7718(19) 7_565
K2 O48 2.7747(18) 7
K2 N9 2.7954(19) 6_565
K2 N19 2.9119(17) 7
K2 K4 3.8546(6) 7
C2 F2 1.355(2) .
C2 C3X 1.382(3) .
B2 C11 1.589(3) .
B2 C9 1.596(3) .
B2 C10 1.598(3) .
B2 C5X 1.617(3) .
N2 C61 1.148(3) .
N2 K6 2.8254(18) .
N2 K5 2.8401(19) 2_655
O2 C46 1.432(3) .
O2 C43 1.440(3) .
O2 K6 2.8433(16) .
O2 K5 2.9489(16) 2_655
K3 O49 2.7058(17) .
K3 N3 2.760(2) .
K3 N4 2.769(2) 1_565
K3 N15 2.8343(19) 2_655
K3 N12 2.9027(18) .
K3 C26 3.518(2) 2_655
K3 K7 4.0620(4) .
O6 H201 0.90000(3) .
O6 H200 0.900001(18) .
B3 C12 1.591(3) .
B3 C14 1.595(3) .
B3 C13 1.604(3) .
B3 C3X 1.620(3) .
C3X C41 1.386(3) .
N3 C7X 1.144(3) .
F3 C16 1.369(2) .
F3 K4 2.9787(12) .
K4 O47 2.7255(17) .
K4 O48 2.7432(18) .
K4 F1 2.8959(12) 4
K4 N19 2.8984(17) .
K4 N6 2.9437(17) 4
K4 N8 3.134(2) 4
K4 N14 3.155(2) .
K4 C24 3.3723(19) .
K4 C13 3.3869(18) 4
K4 K2 3.8544(6) 7
C41 C5X 1.380(3) .
B4 C26 1.588(3) .
B4 C27 1.596(3) .
B4 C28 1.597(3) .
B4 C19 1.618(3) .
N4 C8 1.137(3) .
N4 K3 2.769(2) 1_545
O3 C3 1.419(3) .
O3 C6 1.425(4) .
C3 C4 1.473(5) .
C3 H3A 0.9900 .
C3 H3B 0.9900 .
C4 C5 1.513(5) .
C4 H4A 0.9900 .
C4 H4B 0.9900 .
C5 C6 1.515(5) .
C5 H5A 0.9900 .
C5 H5B 0.9900 .
C6 H6A 0.9900 .
C6 H6B 0.9900 .
O3B C3B 1.415(16) .
O3B C4B 1.47(2) .
C3B C5B 1.474(18) .
C3B H3B1 0.9900 .
C3B H3B2 0.9900 .
C4B C6B 1.46(2) .
C4B H4AB 0.9900 .
C4B H4BB 0.9900 .
C5B C6B 1.482(19) .
C5B H5AB 0.9900 .
C5B H5BB 0.9900 .
C6B H6AB 0.9900 .
C6B H6BB 0.9900 .
O4 C32 1.434(3) .
O4 C29 1.442(3) .
F4 C18 1.360(2) .
K5 O5 2.6960(18) .
K5 N17 2.7628(19) .
K5 N16 2.764(2) 1_545
K5 N2 2.8401(19) 2_655
K5 N10 2.9212(17) 6
K5 O2 2.9491(16) 2_655
K5 C61 3.513(2) 2_655
K5 K6 4.0527(4) 2_655
B5 C20 1.590(3) .
B5 C21 1.594(3) .
B5 C22 1.596(3) .
B5 C15 1.617(3) .
N5 C12 1.142(3) .
O5 C38 1.427(3) .
O5 C35 1.438(3) .
K6 N10 2.7965(18) .
K6 N10 2.7965(18) 5_656
K6 N2 2.8254(18) 5_656
K6 O2 2.8433(16) 5_656
K6 K5 4.0525(4) 2_655
K6 K5 4.0525(4) 6_556
B6 C25 1.588(3) .
B6 C24 1.604(3) .
B6 C23 1.604(3) .
B6 C17 1.618(3) .
C61 K5 3.513(2) 2_655
N6 C13 1.137(3) .
N6 K1 2.9179(18) 4_545
N6 K4 2.9436(17) 4_545
K7 N15 2.8353(19) 2_655
K7 N15 2.8353(19) .
K7 O1 2.8357(17) 2_655
K7 N12 2.8417(19) .
K7 N12 2.8418(19) 2_655
K7 K3 4.0621(4) 2_655
N7 C14 1.142(3) .
N7 K1 2.7812(19) 4
C7 C40 1.465(6) .
C7 C42 1.501(5) .
C7 H7A 0.9900 .
C7 H7B 0.9900 .
C9 N10 1.144(3) .
N9 C10 1.145(3) .
N9 K2 2.7955(19) 6_566
N8 C11 1.139(3) .
N8 K2 2.7492(19) 6_556
N8 K4 3.134(2) 4_545
N10 K5 2.9211(17) 6_556
N12 C20 1.147(3) .
N13 C21 1.146(3) .
N13 K1 2.7868(18) 1_565
C13 K4 3.3869(18) 4_545
N14 C22 1.139(3) .
N15 C26 1.148(3) .
N15 K3 2.8344(19) 2_655
C15 N11 1.350(2) .
C15 C16 1.382(3) .
N16 C27 1.142(3) .
N16 K5 2.764(2) 1_565
C16 C17 1.387(3) .
N17 C28 1.148(3) .
C17 C18 1.382(3) .
N18 C25 1.141(3) .
C18 C19 1.386(3) .
N19 C24 1.140(3) .
N19 K2 2.9119(17) 7
C19 N11 1.348(2) .
N20 C23 1.140(3) .
N20 K2 2.7718(19) 7_565
C35 C36 1.515(3) .
C35 H02E 0.9900 .
C35 H02F 0.9900 .
C36 C37 1.519(3) .
C36 H02M 0.9900 .
C36 H02N 0.9900 .
C37 C38 1.516(3) .
C37 H02G 0.9900 .
C37 H02H 0.9900 .
C38 H02A 0.9900 .
C38 H02B 0.9900 .
C39 C40 1.486(5) .
C39 H02Z 0.9900 .
C39 H010 0.9900 .
C40 H098 0.9900 .
C40 H099 0.9900 .
C42 H121 0.9900 .
C42 H122 0.9900 .
C43 C44 1.505(4) .
C43 H02S 0.9900 .
C43 H02T 0.9900 .
C44 C45 1.469(6) .
C44 H013 0.9900 .
C44 H014 0.9900 .
C45 C46 1.510(4) .
C45 H011 0.9900 .
C45 H012 0.9900 .
C46 H02W 0.9900 .
C46 H02X 0.9900 .
O47 H9 0.84(4) .
O47 H8 0.79(3) .
O48 K2 2.7747(18) 7
O48 H10 0.72(4) .
O48 H11 0.82(4) .
O49 C50 1.432(3) .
O49 C53 1.443(3) .
C50 C51 1.505(3) .
C50 H01A 0.9900 .
C50 H01B 0.9900 .
C51 C52 1.523(3) .
C51 H02C 0.9900 .
C51 H02D 0.9900 .
C52 C53 1.512(3) .
C52 H02O 0.9900 .
C52 H02P 0.9900 .
C53 H01C 0.9900 .
C53 H01D 0.9900 .
C26 K3 3.518(2) 2_655
C29 C30 1.509(4) .
C29 H02K 0.9900 .
C29 H02L 0.9900 .
C30 C31 1.509(4) .
C30 H02U 0.9900 .
C30 H02V 0.9900 .
C31 C32 1.484(4) .
C31 H02Q 0.9900 .
C31 H02R 0.9900 .
C32 H02I 0.9900 .
C32 H02J 0.9900 .
